data_4500439
loop_
_publ_author_name
'Arlin, Jean-Baptiste'
'Florence, Alastair J.'
'Johnston, Andrea'
'Kennedy, Alan R.'
'Miller, Gary J.'
'Patterson, Kirsty'

_publ_section_title
;
 Systematic Data Set for Structure&#x2212;Property Investigations:
 Solubility and Solid-State Structure of Alkaline Earth Metal Salts of
 Benzoates
;
_journal_issue 4
_journal_name_full 'Crystal Growth &amp; Design'
_journal_page_first 1318
_journal_paper_doi 10.1021/cg101547r
_journal_volume 11
_journal_year 2011
_chemical_formula_sum 'C14 H17.48 F2 O8.74 Sr'
_chemical_formula_weight 451.22
_chemical_name_systematic
;
 ?
;
_space_group_IT_number 2
_symmetry_cell_setting triclinic
_symmetry_space_group_name_Hall '-P 1'
_symmetry_space_group_name_H-M 'P -1'
_atom_sites_solution_hydrogens geom
_atom_sites_solution_primary direct
_atom_sites_solution_secondary difmap
_audit_creation_method SHELXL-97
_cell_angle_alpha 82.951(4)
_cell_angle_beta 89.380(4)
_cell_angle_gamma 84.302(4)
_cell_formula_units_Z 2
_cell_length_a 6.7231(3)
_cell_length_b 7.4076(3)
_cell_length_c 16.6220(10)
_cell_measurement_reflns_used 10317
_cell_measurement_temperature 123(2)
_cell_measurement_theta_max 29.8101
_cell_measurement_theta_min 2.9051
_cell_volume 817.49(7)
_computing_structure_refinement 'SHELXL-97 (Sheldrick, 1997)'
_diffrn_ambient_temperature 123(2)
_diffrn_measured_fraction_theta_full 0.980
_diffrn_measured_fraction_theta_max 0.980
_diffrn_measurement_device_type 'Oxford Diffraction Xcalibur S'
_diffrn_measurement_method 'omega scans'
_diffrn_radiation_monochromator graphite
_diffrn_radiation_source 'fine-focus sealed tube'
_diffrn_radiation_type MoK\a
_diffrn_radiation_wavelength 0.71073
_diffrn_reflns_av_R_equivalents 0.0580
_diffrn_reflns_av_sigmaI/netI 0.0410
_diffrn_reflns_limit_h_max 7
_diffrn_reflns_limit_h_min -8
_diffrn_reflns_limit_k_max 8
_diffrn_reflns_limit_k_min -9
_diffrn_reflns_limit_l_max 20
_diffrn_reflns_limit_l_min -20
_diffrn_reflns_number 14804
_diffrn_reflns_theta_full 26.00
_diffrn_reflns_theta_max 26.00
_diffrn_reflns_theta_min 2.47
_diffrn_standards_decay_% 0
_diffrn_standards_number 0
_exptl_absorpt_coefficient_mu 3.366
_exptl_absorpt_correction_T_max 1.00000
_exptl_absorpt_correction_T_min 0.54767
_exptl_absorpt_correction_type multi-scan
_exptl_absorpt_process_details
;
CrysAlis RED, Oxford Diffraction Ltd.,
Version 1.171.32.17 (release 11-02-2008 CrysAlis171 .NET)
(compiled Feb 11 2008,09:33:37)
Empirical absorption correction using spherical harmonics,
 implemented in SCALE3 ABSPACK scaling algorithm.
;
_exptl_crystal_colour colourless
_exptl_crystal_density_diffrn 1.833
_exptl_crystal_density_method 'not measured'
_exptl_crystal_description 'small rod'
_exptl_crystal_F_000 455
_exptl_crystal_size_max 0.15
_exptl_crystal_size_mid 0.08
_exptl_crystal_size_min 0.03
_refine_diff_density_max 3.064
_refine_diff_density_min -2.281
_refine_diff_density_rms 0.217
_refine_ls_extinction_method none
_refine_ls_goodness_of_fit_ref 1.047
_refine_ls_hydrogen_treatment mixed
_refine_ls_matrix_type full
_refine_ls_number_parameters 274
_refine_ls_number_reflns 3159
_refine_ls_number_restraints 70
_refine_ls_restrained_S_all 1.051
_refine_ls_R_factor_all 0.0886
_refine_ls_R_factor_gt 0.0814
_refine_ls_shift/su_max 0.000
_refine_ls_shift/su_mean 0.000
_refine_ls_structure_factor_coef Fsqd
_refine_ls_weighting_details 'calc w=1/[\s^2^(Fo^2^)+(0.1601P)^2^+5.0727P] where P=(Fo^2^+2Fc^2^)/3'
_refine_ls_weighting_scheme calc
_refine_ls_wR_factor_gt 0.2213
_refine_ls_wR_factor_ref 0.2265
_reflns_number_gt 2728
_reflns_number_total 3159
_reflns_threshold_expression I>2\s(I)
_cod_data_source_file cg101547r_si_001.cif
_cod_data_source_block srpf2
_cod_original_sg_symbol_H-M P-1
_cod_database_code 4500439

loop_
_symmetry_equiv_pos_as_xyz
'x, y, z'
'-x, -y, -z'

loop_
_atom_site_label
_atom_site_type_symbol
_atom_site_fract_x
_atom_site_fract_y
_atom_site_fract_z
_atom_site_U_iso_or_equiv
_atom_site_adp_type
_atom_site_occupancy
_atom_site_symmetry_multiplicity
_atom_site_calc_flag
_atom_site_refinement_flags
_atom_site_disorder_assembly
_atom_site_disorder_group
Sr1 Sr 1.25023(8) 0.48676(8) 0.54923(4) 0.0123(3) Uani 0.87 1 d PU . .
F1 F 0.7565(8) 0.3776(9) 0.9882(3) 0.0531(15) Uani 1 1 d . . .
O1 O 0.9048(7) 0.5065(7) 0.6101(3) 0.0230(10) Uani 1 1 d U . .
O2 O 0.5957(7) 0.4340(7) 0.6103(3) 0.0267(11) Uani 1 1 d U . .
O1W O 1.0005(7) 0.7721(7) 0.4953(3) 0.0136(10) Uani 0.87 1 d P . .
O2W O 1.4998(7) 0.2324(7) 0.4958(3) 0.0219(10) Uani 1 1 d D . .
H3W H 1.439(11) 0.127(6) 0.482(4) 0.026 Uiso 1 1 d D . .
H4W H 1.577(10) 0.149(7) 0.537(4) 0.026 Uiso 1 1 d D . .
O3W O 1.2528(7) 0.7100(7) 0.6615(3) 0.0193(10) Uani 1 1 d D . .
H5W H 1.148(7) 0.811(6) 0.660(5) 0.023 Uiso 1 1 d D . .
H6W H 1.345(7) 0.802(7) 0.649(5) 0.023 Uiso 1 1 d D . .
O4W O 1.2474(7) 0.2083(7) 0.6626(3) 0.0196(10) Uani 1 1 d D . .
H7W H 1.145(7) 0.133(8) 0.648(5) 0.023 Uiso 1 1 d D . .
H8W H 1.342(7) 0.101(6) 0.659(5) 0.023 Uiso 1 1 d D . .
O5W O 0.7368(12) 1.0558(13) 0.4501(5) 0.0410(19) Uiso 0.87 1 d P . .
C1 C 0.7517(10) 0.4604(9) 0.6469(4) 0.0171(12) Uani 1 1 d U . .
C2 C 0.7528(10) 0.4373(10) 0.7387(5) 0.0235(13) Uani 1 1 d U . .
C3 C 0.5826(11) 0.3900(10) 0.7810(5) 0.0277(15) Uani 1 1 d U . .
H3 H 0.4660 0.3719 0.7525 0.033 Uiso 1 1 calc R . .
C4 C 0.5836(12) 0.3690(12) 0.8661(5) 0.0338(17) Uani 1 1 d U . .
H4 H 0.4685 0.3366 0.8960 0.041 Uiso 1 1 calc R . .
C5 C 0.7549(13) 0.3965(13) 0.9050(5) 0.0361(18) Uani 1 1 d U . .
C6 C 0.9246(11) 0.4453(11) 0.8655(5) 0.0322(16) Uani 1 1 d U . .
H6 H 1.0399 0.4646 0.8946 0.039 Uiso 1 1 calc R . .
C7 C 0.9223(11) 0.4657(10) 0.7806(5) 0.0277(15) Uani 1 1 d U . .
H7 H 1.0379 0.4994 0.7514 0.033 Uiso 1 1 calc R . .
O3 O 0.9147(8) 0.9733(8) 0.6347(4) 0.0167(11) Uani 0.87 1 d PU A 1
O4 O 0.5861(8) 0.9549(8) 0.6350(5) 0.0180(13) Uani 0.87 1 d PU A 1
F2 F 0.7498(11) 0.8611(12) 1.0106(4) 0.0406(16) Uani 0.87 1 d P A 1
C8 C 0.7499(11) 0.9533(10) 0.6717(5) 0.0135(14) Uani 0.87 1 d PU A 1
C9 C 0.7506(11) 0.9284(10) 0.7624(5) 0.0153(14) Uani 0.87 1 d PU A 1
C10 C 0.5807(12) 0.8789(11) 0.8051(6) 0.0205(16) Uani 0.87 1 d PU A 1
H10 H 0.4642 0.8618 0.7762 0.025 Uiso 0.87 1 calc PR A 1
C11 C 0.5794(13) 0.8545(13) 0.8891(6) 0.0266(18) Uani 0.87 1 d PU A 1
H11 H 0.4647 0.8184 0.9183 0.032 Uiso 0.87 1 calc PR A 1
C12 C 0.7507(13) 0.8843(13) 0.9291(6) 0.0267(18) Uani 0.87 1 d PU A 1
C13 C 0.9209(13) 0.9370(13) 0.8898(6) 0.0267(18) Uani 0.87 1 d PU A 1
H13 H 1.0353 0.9574 0.9192 0.032 Uiso 0.87 1 calc PR A 1
C14 C 0.9194(11) 0.9590(12) 0.8059(6) 0.0207(17) Uani 0.87 1 d PU A 1
H14 H 1.0346 0.9955 0.7772 0.025 Uiso 0.87 1 calc PR A 1
Sr2 Sr 0.7629(9) 0.9742(9) 0.4513(3) 0.0264(12) Uiso 0.13 1 d P . 2
O5 O 0.893(6) 1.042(6) 0.611(2) 0.018(10) Uiso 0.13 1 d PD . 2
O6 O 0.591(5) 0.928(6) 0.608(2) 0.013(11) Uiso 0.13 1 d PD . 2
F3 F 0.719(9) 0.917(8) 0.987(4) 0.043(16) Uiso 0.13 1 d P B 2
C15 C 0.747(6) 0.964(7) 0.642(2) 0.013(6) Uiso 0.13 1 d PD B 2
C19 C 0.723(6) 0.929(6) 0.9008(19) 0.013(6) Uiso 0.13 1 d PG B 2
C20 C 0.897(5) 0.975(6) 0.861(2) 0.013(6) Uiso 0.13 1 d PG B 2
H20 H 1.0085 0.9987 0.8913 0.015 Uiso 0.13 1 calc PR B 2
C21 C 0.908(5) 0.986(6) 0.777(2) 0.013(6) Uiso 0.13 1 d PG B 2
H21 H 1.0272 1.0174 0.7499 0.015 Uiso 0.13 1 calc PR B 2
C16 C 0.745(6) 0.951(6) 0.7328(18) 0.013(6) Uiso 0.13 1 d PGD B 2
C17 C 0.571(5) 0.905(6) 0.773(2) 0.013(6) Uiso 0.13 1 d PG B 2
H17 H 0.4594 0.8806 0.7423 0.015 Uiso 0.13 1 calc PR B 2
C18 C 0.560(4) 0.893(6) 0.857(2) 0.013(6) Uiso 0.13 1 d PG B 2
H18 H 0.4406 0.8619 0.8837 0.015 Uiso 0.13 1 calc PR B 2

loop_
_atom_site_aniso_label
_atom_site_aniso_U_11
_atom_site_aniso_U_22
_atom_site_aniso_U_33
_atom_site_aniso_U_23
_atom_site_aniso_U_13
_atom_site_aniso_U_12
Sr1 0.0041(4) 0.0086(4) 0.0237(4) -0.0019(2) 0.0002(2) 0.0016(2)
F1 0.039(3) 0.073(4) 0.044(3) 0.010(3) 0.001(2) -0.016(3)
O1 0.012(2) 0.016(2) 0.042(3) -0.007(2) 0.0047(19) -0.0014(18)
O2 0.011(2) 0.024(3) 0.043(3) 0.003(2) -0.0041(19) -0.0027(19)
O1W 0.008(2) 0.012(3) 0.020(2) -0.0017(19) -0.0013(19) -0.0003(19)
O2W 0.014(2) 0.021(3) 0.031(3) 0.001(2) 0.0023(19) -0.0035(19)
O3W 0.012(2) 0.020(2) 0.027(2) -0.0051(19) 0.0009(18) -0.0052(18)
O4W 0.009(2) 0.020(2) 0.029(2) -0.0008(19) 0.0000(18) -0.0017(18)
C1 0.0133(18) 0.0133(19) 0.0240(19) -0.0008(16) -0.0003(15) 0.0003(15)
C2 0.017(3) 0.016(3) 0.035(3) 0.002(3) -0.001(2) 0.000(3)
C3 0.016(3) 0.020(4) 0.046(3) 0.001(3) 0.001(3) -0.002(3)
C4 0.019(3) 0.031(4) 0.050(4) 0.003(3) 0.008(3) -0.007(3)
C5 0.029(4) 0.041(5) 0.035(4) 0.007(3) -0.002(3) -0.002(3)
C6 0.018(3) 0.028(4) 0.049(4) 0.004(3) -0.010(3) -0.006(3)
C7 0.015(3) 0.020(4) 0.047(4) 0.004(3) -0.004(3) -0.004(3)
O3 0.010(2) 0.008(3) 0.031(3) 0.000(3) 0.003(2) 0.003(2)
O4 0.010(3) 0.015(3) 0.030(4) -0.010(3) -0.002(2) 0.001(2)
F2 0.035(4) 0.057(5) 0.030(4) -0.001(3) 0.003(3) -0.015(3)
C8 0.0123(19) 0.011(2) 0.017(2) -0.0021(18) 0.0006(16) -0.0009(16)
C9 0.012(3) 0.010(3) 0.024(3) -0.003(3) 0.002(3) -0.001(3)
C10 0.013(3) 0.022(4) 0.027(4) -0.005(3) 0.003(3) -0.005(3)
C11 0.021(4) 0.032(5) 0.027(4) -0.001(4) 0.005(3) -0.007(3)
C12 0.019(4) 0.026(5) 0.034(5) -0.001(4) 0.003(3) -0.002(3)
C13 0.020(4) 0.031(5) 0.030(4) -0.003(4) -0.003(3) -0.008(3)
C14 0.010(3) 0.023(4) 0.030(4) -0.002(4) 0.000(3) -0.004(3)

loop_
_atom_type_symbol
_atom_type_description
_atom_type_scat_dispersion_real
_atom_type_scat_dispersion_imag
_atom_type_scat_source
Sr Sr -1.5307 3.2498 'International Tables Vol C Tables 4.2.6.8 and 6.1.1.4'
F F 0.0171 0.0103 'International Tables Vol C Tables 4.2.6.8 and 6.1.1.4'
O O 0.0106 0.0060 'International Tables Vol C Tables 4.2.6.8 and 6.1.1.4'
C C 0.0033 0.0016 'International Tables Vol C Tables 4.2.6.8 and 6.1.1.4'
H H 0.0000 0.0000 'International Tables Vol C Tables 4.2.6.8 and 6.1.1.4'

loop_
_geom_angle_atom_site_label_1
_geom_angle_atom_site_label_2
_geom_angle_atom_site_label_3
_geom_angle
_geom_angle_site_symmetry_1
_geom_angle_site_symmetry_3
O2 Sr1 O1 132.96(17) 1_655 .
O2 Sr1 O4W 73.28(15) 1_655 .
O1 Sr1 O4W 73.68(15) . .
O2 Sr1 O2W 62.72(16) 1_655 .
O1 Sr1 O2W 136.69(15) . .
O4W Sr1 O2W 76.00(14) . .
O2 Sr1 O1W 136.46(16) 1_655 .
O1 Sr1 O1W 62.80(15) . .
O4W Sr1 O1W 136.34(14) . .
O2W Sr1 O1W 140.67(15) . .
O2 Sr1 O3W 74.02(16) 1_655 .
O1 Sr1 O3W 73.42(15) . .
O4W Sr1 O3W 89.94(15) . .
O2W Sr1 O3W 136.67(15) . .
O1W Sr1 O3W 75.13(14) . .
O2 Sr1 O2W 64.75(15) 1_655 2_866
O1 Sr1 O2W 129.45(15) . 2_866
O4W Sr1 O2W 136.56(14) . 2_866
O2W Sr1 O2W 93.75(14) . 2_866
O1W Sr1 O2W 75.82(14) . 2_866
O3W Sr1 O2W 68.74(14) . 2_866
O2 Sr1 O1W 129.26(15) 1_655 2_766
O1 Sr1 O1W 64.79(15) . 2_766
O4W Sr1 O1W 69.12(14) . 2_766
O2W Sr1 O1W 75.90(14) . 2_766
O1W Sr1 O1W 94.17(14) . 2_766
O3W Sr1 O1W 136.88(14) . 2_766
O2W Sr1 O1W 149.81(14) 2_866 2_766
O2 Sr1 O1 134.38(16) 1_655 2_766
O1 Sr1 O1 92.11(15) . 2_766
O4W Sr1 O1 124.23(15) . 2_766
O2W Sr1 O1 80.15(14) . 2_766
O1W Sr1 O1 63.36(14) . 2_766
O3W Sr1 O1 138.02(14) . 2_766
O2W Sr1 O1 94.22(14) 2_866 2_766
O1W Sr1 O1 56.38(14) 2_766 2_766
O2 Sr1 O2 92.21(16) 1_655 2_766
O1 Sr1 O2 134.29(15) . 2_766
O4W Sr1 O2 138.71(15) . 2_766
O2W Sr1 O2 63.16(14) . 2_766
O1W Sr1 O2 80.16(14) . 2_766
O3W Sr1 O2 123.65(15) . 2_766
O2W Sr1 O2 56.33(15) 2_866 2_766
O1W Sr1 O2 94.20(14) 2_766 2_766
O1 Sr1 O2 45.33(14) 2_766 2_766
O2 Sr1 C1 113.71(17) 1_655 2_766
O1 Sr1 C1 113.33(17) . 2_766
O4W Sr1 C1 135.37(16) . 2_766
O2W Sr1 C1 70.36(15) . 2_766
O1W Sr1 C1 70.31(15) . 2_766
O3W Sr1 C1 134.70(16) . 2_766
O2W Sr1 C1 75.01(16) 2_866 2_766
O1W Sr1 C1 74.80(15) 2_766 2_766
O1 Sr1 C1 22.52(15) 2_766 2_766
O2 Sr1 C1 22.81(16) 2_766 2_766
C1 O1 Sr1 160.6(4) . .
C1 O1 Sr1 96.4(4) . 2_766
Sr1 O1 Sr1 87.89(15) . 2_766
C1 O2 Sr1 160.8(5) . 1_455
C1 O2 Sr1 96.0(4) . 2_766
Sr1 O2 Sr1 87.79(16) 1_455 2_766
Sr2 O1W Sr1 171.0(3) . .
Sr2 O1W Sr2 94.5(3) . 2_776
Sr1 O1W Sr2 94.02(19) . 2_776
Sr2 O1W Sr1 85.5(2) . 2_766
Sr1 O1W Sr1 85.83(14) . 2_766
Sr2 O1W Sr1 176.5(2) 2_776 2_766
Sr2 O2W Sr1 83.2(2) 2_766 .
Sr2 O2W Sr2 97.0(2) 2_766 1_645
Sr1 O2W Sr2 176.2(2) . 1_645
Sr2 O2W Sr1 169.4(3) 2_766 2_866
Sr1 O2W Sr1 86.25(14) . 2_866
Sr2 O2W Sr1 93.43(19) 1_645 2_866
Sr2 O2W H3W 40(5) 2_766 .
Sr1 O2W H3W 115(5) . .
Sr2 O2W H3W 67(5) 1_645 .
Sr1 O2W H3W 149(5) 2_866 .
Sr2 O2W H4W 79(4) 2_766 .
Sr1 O2W H4W 117(5) . .
Sr2 O2W H4W 60(5) 1_645 .
Sr1 O2W H4W 104(4) 2_866 .
H3W O2W H4W 87(2) . .
Sr1 O3W Sr2 93.91(19) . 2_776
Sr1 O3W H5W 118(5) . .
Sr2 O3W H5W 56(4) 2_776 .
Sr1 O3W H6W 113(5) . .
Sr2 O3W H6W 48(4) 2_776 .
H5W O3W H6W 87(2) . .
Sr2 O4W Sr1 84.7(2) 2_766 .
Sr2 O4W H7W 50(4) 2_766 .
Sr1 O4W H7W 108(4) . .
Sr2 O4W H8W 58(4) 2_766 .
Sr1 O4W H8W 119(5) . .
H7W O4W H8W 86(2) . .
O1 C1 O2 122.2(6) . .
O1 C1 C2 118.8(6) . .
O2 C1 C2 119.0(6) . .
O1 C1 Sr1 61.0(4) . 2_766
O2 C1 Sr1 61.2(4) . 2_766
C2 C1 Sr1 179.6(5) . 2_766
C3 C2 C7 120.0(7) . .
C3 C2 C1 119.8(6) . .
C7 C2 C1 120.2(6) . .
C2 C3 C4 119.8(7) . .
C2 C3 H3 120.1 . .
C4 C3 H3 120.1 . .
C5 C4 C3 118.3(7) . .
C5 C4 H4 120.9 . .
C3 C4 H4 120.9 . .
C6 C5 C4 123.7(8) . .
C6 C5 F1 117.7(7) . .
C4 C5 F1 118.6(7) . .
C5 C6 C7 117.6(7) . .
C5 C6 H6 121.2 . .
C7 C6 H6 121.2 . .
C2 C7 C6 120.7(7) . .
C2 C7 H7 119.7 . .
C6 C7 H7 119.7 . .
O4 C8 O3 122.7(8) . .
O4 C8 C9 118.7(7) . .
O3 C8 C9 118.6(7) . .
C10 C9 C14 118.9(7) . .
C10 C9 C8 120.2(7) . .
C14 C9 C8 120.9(7) . .
C11 C10 C9 120.9(7) . .
C11 C10 H10 119.5 . .
C9 C10 H10 119.5 . .
C10 C11 C12 117.8(8) . .
C10 C11 H11 121.1 . .
C12 C11 H11 121.1 . .
F2 C12 C13 118.5(8) . .
F2 C12 C11 118.0(8) . .
C13 C12 C11 123.5(8) . .
C12 C13 C14 117.6(8) . .
C12 C13 H13 121.2 . .
C14 C13 H13 121.2 . .
C13 C14 C9 121.2(7) . .
C13 C14 H14 119.4 . .
C9 C14 H14 119.4 . .
O5W Sr2 O1W 141.2(12) . .
O5W Sr2 O4W 125.8(11) . 2_766
O1W Sr2 O4W 84.4(3) . 2_766
O5W Sr2 O5 104.6(15) . 2_776
O1W Sr2 O5 57.2(11) . 2_776
O4W Sr2 O5 73.1(9) 2_766 2_776
O5W Sr2 O2W 114.7(12) . 2_766
O1W Sr2 O2W 91.7(3) . 2_766
O4W Sr2 O2W 80.6(2) 2_766 2_766
O5 Sr2 O2W 140.5(10) 2_776 2_766
O5W Sr2 O6 65.8(15) . 2_676
O1W Sr2 O6 152.6(11) . 2_676
O4W Sr2 O6 77.1(10) 2_766 2_676
O5 Sr2 O6 132.8(14) 2_776 2_676
O2W Sr2 O6 65.6(10) 2_766 2_676
O5W Sr2 O2W 32.5(10) . 1_465
O1W Sr2 O2W 143.3(3) . 1_465
O4W Sr2 O2W 129.9(3) 2_766 1_465
O5 Sr2 O2W 136.5(10) 2_776 1_465
O2W Sr2 O2W 83.0(2) 2_766 1_465
O6 Sr2 O2W 53.0(10) 2_676 1_465
O5W Sr2 O3W 41.5(10) . 2_776
O1W Sr2 O3W 133.3(3) . 2_776
O4W Sr2 O3W 88.6(2) 2_766 2_776
O5 Sr2 O3W 76.5(11) 2_776 2_776
O2W Sr2 O3W 132.5(3) 2_766 2_776
O6 Sr2 O3W 66.9(10) 2_676 2_776
O2W Sr2 O3W 69.1(2) 1_465 2_776
O5W Sr2 O1W 55.9(11) . 2_776
O1W Sr2 O1W 85.5(3) . 2_776
O4W Sr2 O1W 138.4(3) 2_766 2_776
O5 Sr2 O1W 67.5(10) 2_776 2_776
O2W Sr2 O1W 140.0(3) 2_766 2_776
O6 Sr2 O1W 121.6(10) 2_676 2_776
O2W Sr2 O1W 76.1(2) 1_465 2_776
O3W Sr2 O1W 69.9(2) 2_776 2_776
O5W Sr2 O6 87.8(14) . .
O1W Sr2 O6 87.9(9) . .
O4W Sr2 O6 130.8(9) 2_766 .
O5 Sr2 O6 138.0(12) 2_776 .
O2W Sr2 O6 51.1(8) 2_766 .
O6 Sr2 O6 89.0(12) 2_676 .
O2W Sr2 O6 60.6(10) 1_465 .
O3W Sr2 O6 128.8(10) 2_776 .
O1W Sr2 O6 88.9(8) 2_776 .
O5W Sr2 O5 79.4(14) . .
O1W Sr2 O5 69.9(9) . .
O4W Sr2 O5 153.9(10) 2_766 .
O5 Sr2 O5 95.6(11) 2_776 .
O2W Sr2 O5 95.3(7) 2_766 .
O6 Sr2 O5 124.8(13) 2_676 .
O2W Sr2 O5 74.4(9) 1_465 .
O3W Sr2 O5 112.1(9) 2_776 .
O1W Sr2 O5 46.4(7) 2_776 .
O6 Sr2 O5 46.7(8) . .
O5W Sr2 C15 86.0(14) . .
O1W Sr2 C15 75.3(10) . .
O4W Sr2 C15 145.1(9) 2_766 .
O5 Sr2 C15 116.0(12) 2_776 .
O2W Sr2 C15 72.1(7) 2_766 .
O6 Sr2 C15 109.4(13) 2_676 .
O2W Sr2 C15 68.5(10) 1_465 .
O3W Sr2 C15 125.9(10) 2_776 .
O1W Sr2 C15 68.6(7) 2_776 .
O6 Sr2 C15 23.5(5) . .
O5 Sr2 C15 23.5(4) . .
C15 O5 Sr2 151(4) . 2_776
C15 O5 Sr2 89(2) . .
Sr2 O5 Sr2 84.4(11) 2_776 .
C15 O6 Sr2 151(4) . 2_676
C15 O6 Sr2 92(3) . .
Sr2 O6 Sr2 91.0(12) 2_676 .
O6 C15 O5 130(4) . .
O6 C15 C16 117(3) . .
O5 C15 C16 112(3) . .
O6 C15 Sr2 64(2) . .
O5 C15 Sr2 68(2) . .
C16 C15 Sr2 177(3) . .
C20 C19 C18 120.0 . .
C20 C19 F3 118(3) . .
C18 C19 F3 122(3) . .
C21 C20 C19 120.0 . .
C21 C20 H20 120.0 . .
C19 C20 H20 120.0 . .
C20 C21 C16 120.0 . .
C20 C21 H21 120.0 . .
C16 C21 H21 120.0 . .
C21 C16 C17 120.0 . .
C21 C16 C15 122(3) . .
C17 C16 C15 118(3) . .
C18 C17 C16 120.0 . .
C18 C17 H17 120.0 . .
C16 C17 H17 120.0 . .
C17 C18 C19 120.0 . .
C17 C18 H18 120.0 . .
C19 C18 H18 120.0 . .

loop_
_geom_bond_atom_site_label_1
_geom_bond_atom_site_label_2
_geom_bond_distance
_geom_bond_site_symmetry_2
Sr1 O2 2.521(5) 1_655
Sr1 O1 2.521(5) .
Sr1 O4W 2.619(5) .
Sr1 O2W 2.628(5) .
Sr1 O1W 2.637(5) .
Sr1 O3W 2.642(5) .
Sr1 O2W 2.828(5) 2_866
Sr1 O1W 2.843(5) 2_766
Sr1 O1 2.849(5) 2_766
Sr1 O2 2.851(5) 2_766
Sr1 C1 3.236(7) 2_766
F1 C5 1.373(10) .
O1 C1 1.248(8) .
O1 Sr1 2.849(5) 2_766
O2 C1 1.262(8) .
O2 Sr1 2.521(5) 1_455
O2 Sr1 2.851(5) 2_766
O1W Sr2 2.808(8) 2_776
O1W Sr1 2.843(5) 2_766
O2W Sr2 2.531(8) 2_766
O2W Sr2 2.642(8) 1_645
O2W Sr1 2.828(5) 2_866
O2W H3W 0.97(2) .
O2W H4W 0.97(2) .
O3W Sr2 2.807(8) 2_776
O3W H5W 0.97(2) .
O3W H6W 0.97(2) .
O4W Sr2 2.463(8) 2_766
O4W H7W 0.98(2) .
O4W H8W 0.98(2) .
O5W Sr2 0.611(9) .
C1 C2 1.514(10) .
C1 Sr1 3.236(7) 2_766
C2 C3 1.388(10) .
C2 C7 1.389(10) .
C3 C4 1.404(12) .
C3 H3 0.9500 .
C4 C5 1.371(12) .
C4 H4 0.9500 .
C5 C6 1.368(12) .
C6 C7 1.400(12) .
C6 H6 0.9500 .
C7 H7 0.9500 .
O3 C8 1.274(9) .
O4 C8 1.263(10) .
F2 C12 1.345(12) .
C8 C9 1.496(10) .
C9 C10 1.395(11) .
C9 C14 1.403(11) .
C10 C11 1.385(12) .
C10 H10 0.9500 .
C11 C12 1.386(13) .
C11 H11 0.9500 .
C12 C13 1.377(12) .
C13 C14 1.384(12) .
C13 H13 0.9500 .
C14 H14 0.9500 .
Sr2 O4W 2.463(8) 2_766
Sr2 O5 2.52(3) 2_776
Sr2 O2W 2.531(8) 2_766
Sr2 O6 2.59(4) 2_676
Sr2 O2W 2.642(8) 1_465
Sr2 O3W 2.807(8) 2_776
Sr2 O1W 2.808(8) 2_776
Sr2 O6 2.84(4) .
Sr2 O5 2.92(4) .
Sr2 C15 3.16(3) .
O5 C15 1.26(2) .
O5 Sr2 2.52(3) 2_776
O6 C15 1.26(2) .
O6 Sr2 2.59(4) 2_676
F3 C19 1.42(7) .
C15 C16 1.508(19) .
C19 C20 1.3900 .
C19 C18 1.3900 .
C20 C21 1.3900 .
C20 H20 0.9500 .
C21 C16 1.3900 .
C21 H21 0.9500 .
C16 C17 1.3900 .
C17 C18 1.3900 .
C17 H17 0.9500 .
C18 H18 0.9500 .

loop_
_geom_torsion_atom_site_label_1
_geom_torsion_atom_site_label_2
_geom_torsion_atom_site_label_3
_geom_torsion_atom_site_label_4
_geom_torsion
_geom_torsion_site_symmetry_1
_geom_torsion_site_symmetry_4
O2 Sr1 O1 C1 -68.6(14) 1_655 .
O4W Sr1 O1 C1 -21.7(14) . .
O2W Sr1 O1 C1 25.7(15) . .
O1W Sr1 O1 C1 161.9(14) . .
O3W Sr1 O1 C1 -116.6(14) . .
O2W Sr1 O1 C1 -159.3(13) 2_866 .
O1W Sr1 O1 C1 52.5(14) 2_766 .
O1 Sr1 O1 C1 103.5(14) 2_766 .
O2 Sr1 O1 C1 122.3(14) 2_766 .
C1 Sr1 O1 C1 111.3(13) 2_766 .
Sr2 Sr1 O1 C1 21.8(14) 2_766 .
O2 Sr1 O1 Sr1 -172.13(17) 1_655 2_766
O4W Sr1 O1 Sr1 -125.15(16) . 2_766
O2W Sr1 O1 Sr1 -77.8(2) . 2_766
O1W Sr1 O1 Sr1 58.43(14) . 2_766
O3W Sr1 O1 Sr1 139.92(16) . 2_766
O2W Sr1 O1 Sr1 97.22(18) 2_866 2_766
O1W Sr1 O1 Sr1 -50.97(13) 2_766 2_766
O1 Sr1 O1 Sr1 0.0 2_766 2_766
O2 Sr1 O1 Sr1 18.8(2) 2_766 2_766
C1 Sr1 O1 Sr1 7.79(19) 2_766 2_766
Sr2 Sr1 O1 Sr1 -81.67(13) 2_766 2_766
O2 Sr1 O1W Sr2 -167.9(17) 1_655 .
O1 Sr1 O1W Sr2 -43.0(17) . .
O4W Sr1 O1W Sr2 -48.0(18) . .
O2W Sr1 O1W Sr2 88.6(18) . .
O3W Sr1 O1W Sr2 -121.7(18) . .
O2W Sr1 O1W Sr2 166.9(18) 2_866 .
O1W Sr1 O1W Sr2 15.8(17) 2_766 .
O1 Sr1 O1W Sr2 64.7(17) 2_766 .
O2 Sr1 O1W Sr2 109.4(18) 2_766 .
C1 Sr1 O1W Sr2 88.1(17) 2_766 .
Sr2 Sr1 O1W Sr2 17.9(19) 2_766 .
O2 Sr1 O1W Sr2 -7.2(3) 1_655 2_776
O1 Sr1 O1W Sr2 117.6(2) . 2_776
O4W Sr1 O1W Sr2 112.7(2) . 2_776
O2W Sr1 O1W Sr2 -110.8(2) . 2_776
O3W Sr1 O1W Sr2 38.92(18) . 2_776
O2W Sr1 O1W Sr2 -32.43(17) 2_866 2_776
O1W Sr1 O1W Sr2 176.5(2) 2_766 2_776
O1 Sr1 O1W Sr2 -134.7(2) 2_766 2_776
O2 Sr1 O1W Sr2 -89.98(19) 2_766 2_776
C1 Sr1 O1W Sr2 -111.3(2) 2_766 2_776
Sr2 Sr1 O1W Sr2 178.6(2) 2_766 2_776
O2 Sr1 O1W Sr1 176.32(19) 1_655 2_766
O1 Sr1 O1W Sr1 -58.83(15) . 2_766
O4W Sr1 O1W Sr1 -63.8(2) . 2_766
O2W Sr1 O1W Sr1 72.8(2) . 2_766
O3W Sr1 O1W Sr1 -137.55(15) . 2_766
O2W Sr1 O1W Sr1 151.10(15) 2_866 2_766
O1W Sr1 O1W Sr1 0.0 2_766 2_766
O1 Sr1 O1W Sr1 48.88(13) 2_766 2_766
O2 Sr1 O1W Sr1 93.55(14) 2_766 2_766
C1 Sr1 O1W Sr1 72.23(15) 2_766 2_766
Sr2 Sr1 O1W Sr1 2.1(2) 2_766 2_766
O2 Sr1 O2W Sr2 119.6(2) 1_655 2_766
O1 Sr1 O2W Sr2 -5.2(3) . 2_766
O4W Sr1 O2W Sr2 41.41(18) . 2_766
O1W Sr1 O2W Sr2 -109.3(2) . 2_766
O3W Sr1 O2W Sr2 116.0(2) . 2_766
O2W Sr1 O2W Sr2 178.6(2) 2_866 2_766
O1W Sr1 O2W Sr2 -30.16(18) 2_766 2_766
O1 Sr1 O2W Sr2 -87.76(19) 2_766 2_766
O2 Sr1 O2W Sr2 -132.4(2) 2_766 2_766
C1 Sr1 O2W Sr2 -108.8(2) 2_766 2_766
O2 Sr1 O2W Sr2 26(4) 1_655 1_645
O1 Sr1 O2W Sr2 -98(4) . 1_645
O4W Sr1 O2W Sr2 -52(4) . 1_645
O1W Sr1 O2W Sr2 157(4) . 1_645
O3W Sr1 O2W Sr2 23(4) . 1_645
O2W Sr1 O2W Sr2 85(4) 2_866 1_645
O1W Sr1 O2W Sr2 -123(4) 2_766 1_645
O1 Sr1 O2W Sr2 179(4) 2_766 1_645
O2 Sr1 O2W Sr2 134(4) 2_766 1_645
C1 Sr1 O2W Sr2 158(4) 2_766 1_645
Sr2 Sr1 O2W Sr2 -93(4) 2_766 1_645
O2 Sr1 O2W Sr1 -59.02(15) 1_655 2_866
O1 Sr1 O2W Sr1 176.18(18) . 2_866
O4W Sr1 O2W Sr1 -137.18(15) . 2_866
O1W Sr1 O2W Sr1 72.1(2) . 2_866
O3W Sr1 O2W Sr1 -62.6(2) . 2_866
O2W Sr1 O2W Sr1 0.0 2_866 2_866
O1W Sr1 O2W Sr1 151.24(15) 2_766 2_866
O1 Sr1 O2W Sr1 93.64(14) 2_766 2_866
O2 Sr1 O2W Sr1 49.02(13) 2_766 2_866
C1 Sr1 O2W Sr1 72.63(15) 2_766 2_866
Sr2 Sr1 O2W Sr1 -178.6(2) 2_766 2_866
O2 Sr1 O3W Sr2 110.0(2) 1_655 2_776
O1 Sr1 O3W Sr2 -104.4(2) . 2_776
O4W Sr1 O3W Sr2 -177.41(18) . 2_776
O2W Sr1 O3W Sr2 113.3(2) . 2_776
O1W Sr1 O3W Sr2 -38.91(18) . 2_776
O2W Sr1 O3W Sr2 41.38(17) 2_866 2_776
O1W Sr1 O3W Sr2 -118.9(2) 2_766 2_776
O1 Sr1 O3W Sr2 -30.3(3) 2_766 2_776
O2 Sr1 O3W Sr2 28.2(2) 2_766 2_776
C1 Sr1 O3W Sr2 2.2(3) 2_766 2_776
Sr2 Sr1 O3W Sr2 -176.1(3) 2_766 2_776
O2 Sr1 O4W Sr2 -108.0(2) 1_655 2_766
O1 Sr1 O4W Sr2 106.0(2) . 2_766
O2W Sr1 O4W Sr2 -42.7(2) . 2_766
O1W Sr1 O4W Sr2 110.6(2) . 2_766
O3W Sr1 O4W Sr2 178.73(19) . 2_766
O2W Sr1 O4W Sr2 -123.2(2) 2_866 2_766
O1W Sr1 O4W Sr2 37.31(19) 2_766 2_766
O1 Sr1 O4W Sr2 24.8(2) 2_766 2_766
O2 Sr1 O4W Sr2 -34.3(3) 2_766 2_766
C1 Sr1 O4W Sr2 -0.9(3) 2_766 2_766
Sr1 O1 C1 O2 -102.2(14) . .
Sr1 O1 C1 O2 -0.1(7) 2_766 .
Sr1 O1 C1 C2 78.4(15) . .
Sr1 O1 C1 C2 -179.6(5) 2_766 .
Sr1 O1 C1 Sr1 -102.1(14) . 2_766
Sr1 O2 C1 O1 -100.5(14) 1_455 .
Sr1 O2 C1 O1 0.1(7) 2_766 .
Sr1 O2 C1 C2 79.0(15) 1_455 .
Sr1 O2 C1 C2 179.6(5) 2_766 .
Sr1 O2 C1 Sr1 -100.6(14) 1_455 2_766
O1 C1 C2 C3 178.6(7) . .
O2 C1 C2 C3 -0.9(10) . .
Sr1 C1 C2 C3 116(61) 2_766 .
O1 C1 C2 C7 -0.4(10) . .
O2 C1 C2 C7 -179.9(7) . .
Sr1 C1 C2 C7 -63(61) 2_766 .
C7 C2 C3 C4 -0.8(11) . .
C1 C2 C3 C4 -179.8(6) . .
C2 C3 C4 C5 0.1(12) . .
C3 C4 C5 C6 0.8(14) . .
C3 C4 C5 F1 179.5(7) . .
C4 C5 C6 C7 -0.8(13) . .
F1 C5 C6 C7 -179.6(7) . .
C3 C2 C7 C6 0.7(11) . .
C1 C2 C7 C6 179.8(6) . .
C5 C6 C7 C2 0.0(12) . .
O4 C8 C9 C10 10.1(11) . .
O3 C8 C9 C10 -170.4(7) . .
O4 C8 C9 C14 -168.2(7) . .
O3 C8 C9 C14 11.3(11) . .
C14 C9 C10 C11 -2.0(12) . .
C8 C9 C10 C11 179.6(7) . .
C9 C10 C11 C12 1.3(12) . .
C10 C11 C12 F2 179.9(8) . .
C10 C11 C12 C13 0.1(14) . .
F2 C12 C13 C14 179.6(8) . .
C11 C12 C13 C14 -0.6(14) . .
C12 C13 C14 C9 -0.1(13) . .
C10 C9 C14 C13 1.4(12) . .
C8 C9 C14 C13 179.8(7) . .
Sr1 O1W Sr2 O5W 155.5(18) . .
Sr2 O1W Sr2 O5W -5.1(18) 2_776 .
Sr1 O1W Sr2 O5W 171.4(18) 2_766 .
Sr1 O1W Sr2 O4W -59.7(18) . 2_766
Sr2 O1W Sr2 O4W 139.6(3) 2_776 2_766
Sr1 O1W Sr2 O4W -43.90(18) 2_766 2_766
Sr1 O1W Sr2 O5 -133(2) . 2_776
Sr2 O1W Sr2 O5 66.1(11) 2_776 2_776
Sr1 O1W Sr2 O5 -117.4(11) 2_766 2_776
Sr1 O1W Sr2 O2W 20.6(18) . 2_766
Sr2 O1W Sr2 O2W -140.0(3) 2_776 2_766
Sr1 O1W Sr2 O2W 36.46(19) 2_766 2_766
Sr1 O1W Sr2 O6 -12(3) . 2_676
Sr2 O1W Sr2 O6 -173(2) 2_776 2_676
Sr1 O1W Sr2 O6 4(2) 2_766 2_676
Sr1 O1W Sr2 O2W 101.2(18) . 1_465
Sr2 O1W Sr2 O2W -59.4(5) 2_776 1_465
Sr1 O1W Sr2 O2W 117.1(5) 2_766 1_465
Sr1 O1W Sr2 O3W -142.5(16) . 2_776
Sr2 O1W Sr2 O3W 56.9(4) 2_776 2_776
Sr1 O1W Sr2 O3W -126.7(4) 2_766 2_776
Sr1 O1W Sr2 O1W 160.6(18) . 2_776
Sr2 O1W Sr2 O1W 0.0 2_776 2_776
Sr1 O1W Sr2 O1W 176.5(2) 2_766 2_776
Sr1 O1W Sr2 O6 71.6(19) . .
Sr2 O1W Sr2 O6 -89.0(8) 2_776 .
Sr1 O1W Sr2 O6 87.4(8) 2_766 .
Sr1 O1W Sr2 O5 115.7(19) . .
Sr2 O1W Sr2 O5 -45.0(7) 2_776 .
Sr1 O1W Sr2 O5 131.5(7) 2_766 .
Sr1 O1W Sr2 C15 91.6(19) . .
Sr2 O1W Sr2 C15 -69.0(7) 2_776 .
Sr1 O1W Sr2 C15 107.5(7) 2_766 .
O5W Sr2 O5 C15 105(3) . .
O1W Sr2 O5 C15 -99(3) . .
O4W Sr2 O5 C15 -89(4) 2_766 .
O5 Sr2 O5 C15 -151(4) 2_776 .
O2W Sr2 O5 C15 -10(3) 2_766 .
O6 Sr2 O5 C15 54(4) 2_676 .
O2W Sr2 O5 C15 72(3) 1_465 .
O3W Sr2 O5 C15 131(3) 2_776 .
O1W Sr2 O5 C15 157(4) 2_776 .
O6 Sr2 O5 C15 8(3) . .
O5W Sr2 O5 Sr2 -103.9(15) . 2_776
O1W Sr2 O5 Sr2 52.0(8) . 2_776
O4W Sr2 O5 Sr2 62(2) 2_766 2_776
O5 Sr2 O5 Sr2 0.000(1) 2_776 2_776
O2W Sr2 O5 Sr2 142.0(9) 2_766 2_776
O6 Sr2 O5 Sr2 -154.2(14) 2_676 2_776
O2W Sr2 O5 Sr2 -136.9(11) 1_465 2_776
O3W Sr2 O5 Sr2 -77.7(12) 2_776 2_776
O1W Sr2 O5 Sr2 -51.4(6) 2_776 2_776
O6 Sr2 O5 Sr2 159(2) . 2_776
C15 Sr2 O5 Sr2 151(4) . 2_776
O5W Sr2 O6 C15 -85(3) . .
O1W Sr2 O6 C15 56(3) . .
O4W Sr2 O6 C15 137(3) 2_766 .
O5 Sr2 O6 C15 25(4) 2_776 .
O2W Sr2 O6 C15 150(4) 2_766 .
O6 Sr2 O6 C15 -151(4) 2_676 .
O2W Sr2 O6 C15 -104(3) 1_465 .
O3W Sr2 O6 C15 -92(3) 2_776 .
O1W Sr2 O6 C15 -29(3) 2_776 .
O5 Sr2 O6 C15 -8(3) . .
O5W Sr2 O6 Sr2 65.8(15) . 2_676
O1W Sr2 O6 Sr2 -152.8(11) . 2_676
O4W Sr2 O6 Sr2 -72.0(16) 2_766 2_676
O5 Sr2 O6 Sr2 175.4(16) 2_776 2_676
O2W Sr2 O6 Sr2 -58.9(7) 2_766 2_676
O6 Sr2 O6 Sr2 0.0 2_676 2_676
O2W Sr2 O6 Sr2 47.1(8) 1_465 2_676
O3W Sr2 O6 Sr2 58.8(14) 2_776 2_676
O1W Sr2 O6 Sr2 121.7(11) 2_776 2_676
O5 Sr2 O6 Sr2 143(2) . 2_676
C15 Sr2 O6 Sr2 151(4) . 2_676
Sr2 O6 C15 O5 -80(9) 2_676 .
Sr2 O6 C15 O5 17(7) . .
Sr2 O6 C15 C16 87(7) 2_676 .
Sr2 O6 C15 C16 -177(4) . .
Sr2 O6 C15 Sr2 -96(6) 2_676 .
Sr2 O5 C15 O6 -93(9) 2_776 .
Sr2 O5 C15 O6 -16(7) . .
Sr2 O5 C15 C16 101(7) 2_776 .
Sr2 O5 C15 C16 177(4) . .
Sr2 O5 C15 Sr2 -76(6) 2_776 .
O5W Sr2 C15 O6 94(4) . .
O1W Sr2 C15 O6 -121(3) . .
O4W Sr2 C15 O6 -64(4) 2_766 .
O5 Sr2 C15 O6 -162(3) 2_776 .
O2W Sr2 C15 O6 -24(3) 2_766 .
O6 Sr2 C15 O6 31(4) 2_676 .
O2W Sr2 C15 O6 66(3) 1_465 .
O3W Sr2 C15 O6 106(3) 2_776 .
O1W Sr2 C15 O6 148(4) 2_776 .
O5 Sr2 C15 O6 166(6) . .
O5W Sr2 C15 O5 -72(3) . .
O1W Sr2 C15 O5 73(3) . .
O4W Sr2 C15 O5 130(3) 2_766 .
O5 Sr2 C15 O5 32(4) 2_776 .
O2W Sr2 C15 O5 170(3) 2_766 .
O6 Sr2 C15 O5 -135(3) 2_676 .
O2W Sr2 C15 O5 -101(3) 1_465 .
O3W Sr2 C15 O5 -60(4) 2_776 .
O1W Sr2 C15 O5 -18(3) 2_776 .
O6 Sr2 C15 O5 -166(6) . .
O5W Sr2 C15 C16 -162(47) . .
O1W Sr2 C15 C16 -17(47) . .
O4W Sr2 C15 C16 40(47) 2_766 .
O5 Sr2 C15 C16 -58(47) 2_776 .
O2W Sr2 C15 C16 80(47) 2_766 .
O6 Sr2 C15 C16 135(47) 2_676 .
O2W Sr2 C15 C16 169(47) 1_465 .
O3W Sr2 C15 C16 -150(47) 2_776 .
O1W Sr2 C15 C16 -108(47) 2_776 .
O6 Sr2 C15 C16 104(47) . .
O5 Sr2 C15 C16 -90(47) . .
C18 C19 C20 C21 0.0 . .
F3 C19 C20 C21 179(4) . .
C19 C20 C21 C16 0.0 . .
C20 C21 C16 C17 0.0 . .
C20 C21 C16 C15 179(4) . .
O6 C15 C16 C21 179(4) . .
O5 C15 C16 C21 -12(6) . .
Sr2 C15 C16 C21 77(47) . .
O6 C15 C16 C17 -2(6) . .
O5 C15 C16 C17 167(4) . .
Sr2 C15 C16 C17 -105(46) . .
C21 C16 C17 C18 0.0 . .
C15 C16 C17 C18 -179(4) . .
C16 C17 C18 C19 0.0 . .
C20 C19 C18 C17 0.0 . .
F3 C19 C18 C17 -179(4) . .
